data_2225729
loop_
_publ_author_name
'Bi, Ye'

_publ_section_title
;
 2-(Morpholinium-4-yl)ethylammonium sulfate methanol monosolvate
;
_journal_coeditor_code SJ2757
_journal_issue 4
_journal_name_full 'Acta Crystallographica Section E'
_journal_page_first o951
_journal_paper_doi 10.1107/S1600536810010846
_journal_volume 66
_journal_year 2010
_chemical_formula_iupac 'C6 H16 N2 O 2+, S O4 2-, C H4 O'
_chemical_formula_moiety 'C6 H16 N2 O 2+, O4 S 2-, C H4 O'
_chemical_formula_sum 'C7 H20 N2 O6 S'
_chemical_formula_weight 260.31
_chemical_name_systematic
;
2-(Morpholinium-4-yl)ethylammonium sulfate methanol monosolvate
;
_space_group_IT_number 14
_symmetry_cell_setting monoclinic
_symmetry_space_group_name_Hall '-P 2ybc'
_symmetry_space_group_name_H-M 'P 1 21/c 1'
_atom_sites_solution_hydrogens geom
_atom_sites_solution_primary direct
_atom_sites_solution_secondary difmap
_audit_creation_method SHELXL-97
_cell_angle_alpha 90.00
_cell_angle_beta 106.395(11)
_cell_angle_gamma 90.00
_cell_formula_units_Z 4
_cell_length_a 15.593(14)
_cell_length_b 8.573(8)
_cell_length_c 9.483(9)
_cell_measurement_reflns_used 2104
_cell_measurement_temperature 298(2)
_cell_measurement_theta_max 27.7
_cell_measurement_theta_min 2.2
_cell_volume 1216(2)
_computing_cell_refinement 'SAINT (Bruker, 1998)'
_computing_data_collection 'SMART (Bruker, 1998)'
_computing_data_reduction 'SAINT (Bruker, 1998)'
_computing_molecular_graphics 'SHELXTL (Sheldrick, 2008)'
_computing_publication_material 'SHELXTL (Sheldrick, 2008)'
_computing_structure_refinement 'SHELXL97 (Sheldrick, 2008)'
_computing_structure_solution 'SHELXS97 (Sheldrick, 2008)'
_diffrn_ambient_temperature 298(2)
_diffrn_measured_fraction_theta_full 0.929
_diffrn_measured_fraction_theta_max 0.929
_diffrn_measurement_device_type 'Bruker SMART 1000 CCD area-detector'
_diffrn_measurement_method '\w scans'
_diffrn_radiation_monochromator graphite
_diffrn_radiation_source 'fine-focus sealed tube'
_diffrn_radiation_type MoK\a
_diffrn_radiation_wavelength 0.71073
_diffrn_reflns_av_R_equivalents 0.0491
_diffrn_reflns_av_sigmaI/netI 0.0645
_diffrn_reflns_limit_h_max 14
_diffrn_reflns_limit_h_min -19
_diffrn_reflns_limit_k_max 10
_diffrn_reflns_limit_k_min -10
_diffrn_reflns_limit_l_max 12
_diffrn_reflns_limit_l_min -10
_diffrn_reflns_number 5674
_diffrn_reflns_theta_full 27.00
_diffrn_reflns_theta_max 27.00
_diffrn_reflns_theta_min 2.72
_diffrn_standards_number 0
_exptl_absorpt_coefficient_mu 0.283
_exptl_absorpt_correction_T_max 0.9509
_exptl_absorpt_correction_T_min 0.9456
_exptl_absorpt_correction_type multi-scan
_exptl_absorpt_process_details '(SADABS; Sheldrick, 1996)'
_exptl_crystal_colour colorless
_exptl_crystal_density_diffrn 1.422
_exptl_crystal_density_method 'not measured'
_exptl_crystal_description block
_exptl_crystal_F_000 560
_exptl_crystal_size_max 0.20
_exptl_crystal_size_mid 0.18
_exptl_crystal_size_min 0.18
_refine_diff_density_max 0.624
_refine_diff_density_min -0.872
_refine_ls_extinction_method none
_refine_ls_goodness_of_fit_ref 1.078
_refine_ls_hydrogen_treatment mixed
_refine_ls_matrix_type full
_refine_ls_number_parameters 151
_refine_ls_number_reflns 2462
_refine_ls_number_restraints 1
_refine_ls_restrained_S_all 1.078
_refine_ls_R_factor_all 0.1090
_refine_ls_R_factor_gt 0.0869
_refine_ls_shift/su_max_lt 0.001
_refine_ls_shift/su_mean 0.000
_refine_ls_structure_factor_coef Fsqd
_refine_ls_weighting_details 'calc w=1/[\s^2^(Fo^2^)+(0.1965P)^2^] where P=(Fo^2^+2Fc^2^)/3'
_refine_ls_weighting_scheme calc
_refine_ls_wR_factor_gt 0.2457
_refine_ls_wR_factor_ref 0.2861
_reflns_number_gt 1726
_reflns_number_total 2462
_reflns_threshold_expression I>2\s(I)
_cod_data_source_file sj2757.cif
_cod_data_source_block I
_cod_original_cell_volume 1216.0(19)
_cod_original_sg_symbol_H-M 'P 21/c'
_cod_database_code 2225729
_cod_database_fobs_code 2225729

loop_
_symmetry_equiv_pos_as_xyz
'x, y, z'
'-x, y+1/2, -z+1/2'
'-x, -y, -z'
'x, -y-1/2, z-1/2'

loop_
_atom_site_type_symbol
_atom_site_label
_atom_site_fract_x
_atom_site_fract_y
_atom_site_fract_z
_atom_site_U_iso_or_equiv
_atom_site_adp_type
_atom_site_calc_flag
_atom_site_refinement_flags
_atom_site_occupancy
_atom_site_disorder_assembly
_atom_site_disorder_group
S S1 0.35803(6) 0.59946(11) 0.06772(9) 0.0369(4) Uani d . 1 . .
O O1 0.3987(2) 0.5157(3) 0.2047(3) 0.0523(8) Uani d . 1 . .
O O2 0.3969(2) 0.7579(3) 0.0786(3) 0.0557(8) Uani d . 1 . .
O O3 0.3768(2) 0.5166(4) -0.0531(3) 0.0574(9) Uani d . 1 . .
O O4 0.2617(2) 0.6167(5) 0.0429(5) 0.0772(11) Uani d . 1 . .
O O5 0.1552(3) 0.3688(5) 1.0088(7) 0.1071(18) Uani d . 1 . .
H H5 0.1834 0.4507 1.0182 0.161 Uiso calc R 1 . .
O O6 0.9107(2) 0.4451(4) 0.5902(3) 0.0606(9) Uani d . 1 . .
N N1 0.7246(2) 0.5104(4) 0.4511(3) 0.0371(7) Uani d D 1 . .
N N2 0.51382(19) 0.7510(4) 0.3894(3) 0.0403(8) Uani d . 1 . .
H H2A 0.5402 0.8420 0.3841 0.061 Uiso calc R 1 . .
H H2B 0.4754 0.7621 0.4426 0.061 Uiso calc R 1 . .
H H2C 0.4846 0.7192 0.2993 0.061 Uiso calc R 1 . .
C C1 0.7681(3) 0.5356(5) 0.6131(4) 0.0469(10) Uani d . 1 . .
H H1A 0.7247 0.5183 0.6673 0.056 Uiso calc R 1 . .
H H1B 0.7893 0.6422 0.6300 0.056 Uiso calc R 1 . .
C C2 0.8462(3) 0.4232(7) 0.6667(5) 0.0593(12) Uani d . 1 . .
H H2D 0.8736 0.4392 0.7709 0.071 Uiso calc R 1 . .
H H2E 0.8242 0.3168 0.6528 0.071 Uiso calc R 1 . .
C C3 0.8723(3) 0.4061(6) 0.4418(5) 0.0558(12) Uani d . 1 . .
H H3A 0.8513 0.2991 0.4351 0.067 Uiso calc R 1 . .
H H3B 0.9174 0.4135 0.3895 0.067 Uiso calc R 1 . .
C C4 0.7949(3) 0.5129(5) 0.3698(4) 0.0471(10) Uani d . 1 . .
H H4A 0.8168 0.6186 0.3682 0.056 Uiso calc R 1 . .
H H4B 0.7684 0.4801 0.2690 0.056 Uiso calc R 1 . .
C C5 0.6558(2) 0.6314(5) 0.3848(4) 0.0394(8) Uani d . 1 . .
H H5A 0.6304 0.6094 0.2810 0.047 Uiso calc R 1 . .
H H5B 0.6841 0.7330 0.3938 0.047 Uiso calc R 1 . .
C C6 0.5817(3) 0.6351(5) 0.4589(5) 0.0497(10) Uani d . 1 . .
H H6A 0.5542 0.5328 0.4524 0.060 Uiso calc R 1 . .
H H6B 0.6065 0.6604 0.5621 0.060 Uiso calc R 1 . .
C C7 0.0750(4) 0.3876(9) 0.9066(8) 0.0911(19) Uani d . 1 . .
H H7A 0.0295 0.3351 0.9386 0.137 Uiso calc R 1 . .
H H7B 0.0778 0.3444 0.8146 0.137 Uiso calc R 1 . .
H H7C 0.0611 0.4968 0.8944 0.137 Uiso calc R 1 . .
H H1 0.702(4) 0.413(3) 0.437(6) 0.080 Uiso d D 1 . .

loop_
_atom_site_aniso_label
_atom_site_aniso_U_11
_atom_site_aniso_U_22
_atom_site_aniso_U_33
_atom_site_aniso_U_12
_atom_site_aniso_U_13
_atom_site_aniso_U_23
S1 0.0318(6) 0.0445(6) 0.0335(6) 0.0004(3) 0.0079(4) 0.0002(3)
O1 0.0618(19) 0.0560(18) 0.0355(14) -0.0019(14) 0.0078(13) 0.0054(11)
O2 0.068(2) 0.0439(17) 0.0592(18) -0.0076(14) 0.0246(14) -0.0018(12)
O3 0.071(2) 0.065(2) 0.0364(14) 0.0049(15) 0.0159(13) -0.0076(12)
O4 0.0357(18) 0.089(3) 0.107(3) 0.0122(15) 0.0190(18) 0.005(2)
O5 0.070(3) 0.081(3) 0.143(4) -0.002(2) -0.016(3) 0.016(3)
O6 0.0330(15) 0.092(2) 0.0519(17) 0.0065(15) 0.0046(12) -0.0012(16)
N1 0.0305(15) 0.0446(17) 0.0346(15) -0.0036(12) 0.0068(11) -0.0012(12)
N2 0.0317(16) 0.0509(19) 0.0376(15) -0.0020(12) 0.0085(12) -0.0046(13)
C1 0.039(2) 0.067(3) 0.0326(18) 0.0013(18) 0.0064(14) 0.0002(16)
C2 0.043(2) 0.089(3) 0.039(2) 0.009(2) 0.0008(17) 0.011(2)
C3 0.036(2) 0.081(3) 0.050(2) 0.0041(19) 0.0122(17) -0.0046(19)
C4 0.036(2) 0.068(3) 0.0380(18) -0.0050(18) 0.0119(15) -0.0039(16)
C5 0.0333(18) 0.055(2) 0.0287(16) 0.0000(15) 0.0072(13) -0.0001(14)
C6 0.050(2) 0.059(2) 0.047(2) 0.0108(19) 0.0257(17) 0.0136(18)
C7 0.049(3) 0.108(5) 0.109(5) 0.005(3) 0.011(3) 0.000(4)

loop_
_atom_type_symbol
_atom_type_description
_atom_type_scat_dispersion_real
_atom_type_scat_dispersion_imag
_atom_type_scat_source
C C 0.0033 0.0016 'International Tables Vol C Tables 4.2.6.8 and 6.1.1.4'
H H 0.0000 0.0000 'International Tables Vol C Tables 4.2.6.8 and 6.1.1.4'
N N 0.0061 0.0033 'International Tables Vol C Tables 4.2.6.8 and 6.1.1.4'
O O 0.0106 0.0060 'International Tables Vol C Tables 4.2.6.8 and 6.1.1.4'
S S 0.1246 0.1234 'International Tables Vol C Tables 4.2.6.8 and 6.1.1.4'

loop_
_geom_angle_atom_site_label_1
_geom_angle_atom_site_label_2
_geom_angle_atom_site_label_3
_geom_angle_site_symmetry_1
_geom_angle_site_symmetry_3
_geom_angle
_geom_angle_publ_flag
O3 S1 O4 . . 110.5(2) ?
O3 S1 O1 . . 109.1(2) ?
O4 S1 O1 . . 111.2(2) ?
O3 S1 O2 . . 109.6(2) ?
O4 S1 O2 . . 107.5(2) ?
O1 S1 O2 . . 108.85(17) ?
C7 O5 H5 . . 109.5 ?
C3 O6 C2 . . 108.6(3) ?
C5 N1 C4 . . 108.3(3) ?
C5 N1 C1 . . 113.0(3) ?
C4 N1 C1 . . 109.6(3) ?
C5 N1 H1 . . 112(4) ?
C4 N1 H1 . . 104(4) ?
C1 N1 H1 . . 109(4) ?
C6 N2 H2A . . 109.5 ?
C6 N2 H2B . . 109.5 ?
H2A N2 H2B . . 109.5 ?
C6 N2 H2C . . 109.5 ?
H2A N2 H2C . . 109.5 ?
H2B N2 H2C . . 109.5 ?
N1 C1 C2 . . 109.6(3) ?
N1 C1 H1A . . 109.7 ?
C2 C1 H1A . . 109.7 ?
N1 C1 H1B . . 109.7 ?
C2 C1 H1B . . 109.7 ?
H1A C1 H1B . . 108.2 ?
O6 C2 C1 . . 111.3(4) ?
O6 C2 H2D . . 109.4 ?
C1 C2 H2D . . 109.4 ?
O6 C2 H2E . . 109.4 ?
C1 C2 H2E . . 109.4 ?
H2D C2 H2E . . 108.0 ?
O6 C3 C4 . . 111.5(4) ?
O6 C3 H3A . . 109.3 ?
C4 C3 H3A . . 109.3 ?
O6 C3 H3B . . 109.3 ?
C4 C3 H3B . . 109.3 ?
H3A C3 H3B . . 108.0 ?
N1 C4 C3 . . 111.3(3) ?
N1 C4 H4A . . 109.4 ?
C3 C4 H4A . . 109.4 ?
N1 C4 H4B . . 109.4 ?
C3 C4 H4B . . 109.4 ?
H4A C4 H4B . . 108.0 ?
N1 C5 C6 . . 111.7(3) ?
N1 C5 H5A . . 109.3 ?
C6 C5 H5A . . 109.3 ?
N1 C5 H5B . . 109.3 ?
C6 C5 H5B . . 109.3 ?
H5A C5 H5B . . 107.9 ?
N2 C6 C5 . . 110.8(3) ?
N2 C6 H6A . . 109.5 ?
C5 C6 H6A . . 109.5 ?
N2 C6 H6B . . 109.5 ?
C5 C6 H6B . . 109.5 ?
H6A C6 H6B . . 108.1 ?
O5 C7 H7A . . 109.5 ?
O5 C7 H7B . . 109.5 ?
H7A C7 H7B . . 109.5 ?
O5 C7 H7C . . 109.5 ?
H7A C7 H7C . . 109.5 ?
H7B C7 H7C . . 109.5 ?

loop_
_geom_bond_atom_site_label_1
_geom_bond_atom_site_label_2
_geom_bond_site_symmetry_2
_geom_bond_distance
_geom_bond_publ_flag
S1 O3 . 1.446(3) ?
S1 O4 . 1.461(4) ?
S1 O1 . 1.463(3) ?
S1 O2 . 1.479(3) ?
O5 C7 . 1.358(7) ?
O5 H5 . 0.8200 ?
O6 C3 . 1.405(5) ?
O6 C2 . 1.409(6) ?
N1 C5 . 1.497(5) ?
N1 C4 . 1.508(5) ?
N1 C1 . 1.509(5) ?
N1 H1 . 0.899(10) ?
N2 C6 . 1.466(5) ?
N2 H2A . 0.8900 ?
N2 H2B . 0.8900 ?
N2 H2C . 0.8900 ?
C1 C2 . 1.524(6) ?
C1 H1A . 0.9700 ?
C1 H1B . 0.9700 ?
C2 H2D . 0.9700 ?
C2 H2E . 0.9700 ?
C3 C4 . 1.516(6) ?
C3 H3A . 0.9700 ?
C3 H3B . 0.9700 ?
C4 H4A . 0.9700 ?
C4 H4B . 0.9700 ?
C5 C6 . 1.512(5) ?
C5 H5A . 0.9700 ?
C5 H5B . 0.9700 ?
C6 H6A . 0.9700 ?
C6 H6B . 0.9700 ?
C7 H7A . 0.9600 ?
C7 H7B . 0.9600 ?
C7 H7C . 0.9600 ?

loop_
_geom_hbond_atom_site_label_D
_geom_hbond_atom_site_label_H
_geom_hbond_atom_site_label_A
_geom_hbond_site_symmetry_A
_geom_hbond_distance_DH
_geom_hbond_distance_HA
_geom_hbond_distance_DA
_geom_hbond_angle_DHA
O5 H5 O4 1_556 0.82 1.85 2.659(6) 171.5
O5 H5 S1 1_556 0.82 2.92 3.636(6) 146.9
N2 H2A O1 2_655 0.89 2.07 2.914(5) 157.9
N2 H2A O3 2_655 0.89 2.30 3.001(5) 135.1
N2 H2A S1 2_655 0.89 2.68 3.553(4) 166.6
N2 H2B O2 4_576 0.89 2.02 2.898(5) 168.0
N2 H2B O3 4_576 0.89 2.45 3.081(5) 128.2
N2 H2B S1 4_576 0.89 2.72 3.567(4) 159.6
N2 H2C O2 . 0.89 2.18 2.997(5) 152.7
N2 H2C O1 . 0.89 2.23 2.930(4) 135.4
N2 H2C S1 . 0.89 2.71 3.565(4) 162.4
N1 H1 O2 2_645 0.899(10) 2.01(3) 2.837(5) 152(5)
N1 H1 O4 2_645 0.899(10) 2.60(3) 3.382(6) 146(5)
N1 H1 S1 2_645 0.899(10) 2.845(13) 3.738(4) 172(5)

loop_
_cod_related_entry_id
_cod_related_entry_database
_cod_related_entry_code
1 ChemSpider 30656060
